data_2310490
loop_
_publ_author_name
'Steigmann, G.A.'

_publ_section_title
;
 The crystal structure of Zn Al2 S4
;
_journal_name_full 'Acta Crystallographica (1,1948-23,1967)'
_journal_page_first 142
_journal_page_last 147
_journal_volume 23
_journal_year 1967
_chemical_formula_sum 'Al2 S4 Zn'
_chemical_name_systematic 'Zn Al2 S4'
_space_group_IT_number 33
_symmetry_space_group_name_Hall 'P 2c -2n'
_symmetry_space_group_name_H-M 'P n a 21'
_cell_angle_alpha 90
_cell_angle_beta 90
_cell_angle_gamma 90
_cell_formula_units_Z 4
_cell_length_a 12.825
_cell_length_b 7.5
_cell_length_c 6.099
_cell_volume 586.648
_citation_journal_id_ASTM ACCRA9
_cod_data_source_file Steigmann_ACCRA9_1967_1421.cif
_cod_data_source_block Al2S4Zn1
_cod_original_cell_volume 586.6475
_cod_original_formula_sum 'Al2 S4 Zn1'
_cod_database_code 2310490

loop_
_symmetry_equiv_pos_as_xyz
x,y,z
-x,-y,z+1/2
-x+1/2,y+1/2,z+1/2
x+1/2,-y+1/2,z

loop_
_atom_site_label
_atom_site_type_symbol
_atom_site_fract_x
_atom_site_fract_y
_atom_site_fract_z
_atom_site_occupancy
_atom_site_U_iso_or_equiv
S3 S-2 0.083 0.25 0.5 1 0.0
Zn1 Zn+2 0.167 0 0.625 0.5 0.0
Al2 Al+3 0.083 0.75 0.125 1 0.0
Al1 Al+3 0.083 0.25 0.125 1 0.0
Zn2 Zn+2 0.167 0.5 0.625 0.5 0.0
S2 S-2 0.167 0.5 0 1 0.0
S4 S-2 0.083 0.75 0.5 1 0.0
S1 S-2 0.167 0 0 1 0.0
